data_2203524
loop_
_publ_author_name
'Larsen, Frank B.'
'Hansen, Flemming G.'
'McKenzie, Christine J.'

_publ_section_title
;
 Synchrotron study of a fully protonated tetraphenyl porphyrin
;
_journal_issue 4
_journal_name_full 'Acta Crystallographica Section E'
_journal_page_first o497
_journal_page_last o499
_journal_paper_doi 10.1107/S1600536804004489
_journal_volume 60
_journal_year 2004
_chemical_formula_iupac 'C44 H32 N4 2+ , 2Cl - , 2C2 H3 N , H2 O'
_chemical_formula_moiety 'C44 H32 N4 2+ , 2Cl - , 2C2 H3 N , H2 O'
_chemical_formula_sum 'C48 H40 Cl2 N6 O'
_chemical_formula_weight 787.76
_chemical_name_systematic
;
5,10,15,20-Tetraphenylporphyrindiium dichloride diacetonitrile monohydrate
;
_space_group_IT_number 62
_symmetry_cell_setting orthorhombic
_symmetry_space_group_name_Hall '-P 2ac 2n'
_symmetry_space_group_name_H-M 'P n m a'
_atom_sites_solution_hydrogens geom
_atom_sites_solution_primary direct
_atom_sites_solution_secondary difmap
_audit_creation_method 'SHELXL97 plus manual editing'
_cell_angle_alpha 90.00
_cell_angle_beta 90.00
_cell_angle_gamma 90.00
_cell_formula_units_Z 4
_cell_length_a 18.975(4)
_cell_length_b 25.920(5)
_cell_length_c 8.228(2)
_cell_measurement_reflns_used 5893
_cell_measurement_temperature 150(2)
_cell_measurement_theta_max 58.62
_cell_measurement_theta_min 5.15
_cell_volume 4046.8(15)
_computing_cell_refinement 'SAINT (Bruker, 2000)'
_computing_data_collection 'SMART (Bruker, 2000)'
_computing_data_reduction 'SAINT '
_computing_molecular_graphics 'XP (Siemens, 1996)'
_computing_publication_material 'SHELXL97 '
_computing_structure_refinement 'SHELXL97 (Sheldrick, 1997)'
_computing_structure_solution 'SHELXS97 (Sheldrick, 1997)'
_diffrn_ambient_temperature 150(2)
_diffrn_detector_area_resol_mean 8.192
_diffrn_measured_fraction_theta_full 0.908
_diffrn_measured_fraction_theta_max 0.908
_diffrn_measurement_device_type 'Bruker SMART CCD area-detector'
_diffrn_measurement_method 'thin slice \w'
_diffrn_radiation_monochromator 'Silicon 111'
_diffrn_radiation_source 'Daresbury SRS, Station 9.8'
_diffrn_radiation_type synchrotron
_diffrn_radiation_wavelength 0.6900
_diffrn_reflns_av_R_equivalents 0.0391
_diffrn_reflns_av_sigmaI/netI 0.0507
_diffrn_reflns_limit_h_max 16
_diffrn_reflns_limit_h_min -26
_diffrn_reflns_limit_k_max 36
_diffrn_reflns_limit_k_min -22
_diffrn_reflns_limit_l_max 11
_diffrn_reflns_limit_l_min -11
_diffrn_reflns_number 13131
_diffrn_reflns_theta_full 29.40
_diffrn_reflns_theta_max 29.40
_diffrn_reflns_theta_min 2.08
_diffrn_standards_number 0
_exptl_absorpt_coefficient_mu 0.206
_exptl_absorpt_correction_T_max 0.998
_exptl_absorpt_correction_T_min 0.984
_exptl_absorpt_correction_type multi-scan
_exptl_absorpt_process_details '(SADABS; Sheldrick, 1997)'
_exptl_crystal_colour green
_exptl_crystal_density_diffrn 1.293
_exptl_crystal_density_meas ?
_exptl_crystal_density_method .
_exptl_crystal_description needle
_exptl_crystal_F_000 1648
_exptl_crystal_size_max 0.08
_exptl_crystal_size_mid 0.02
_exptl_crystal_size_min 0.01
_refine_diff_density_max 0.409
_refine_diff_density_min -0.396
_refine_ls_extinction_method none
_refine_ls_goodness_of_fit_ref 1.020
_refine_ls_hydrogen_treatment mixed
_refine_ls_matrix_type full
_refine_ls_number_parameters 283
_refine_ls_number_reflns 5658
_refine_ls_number_restraints 6
_refine_ls_restrained_S_all 1.019
_refine_ls_R_factor_all 0.0750
_refine_ls_R_factor_gt 0.0518
_refine_ls_shift/su_max 0.000
_refine_ls_shift/su_mean 0.000
_refine_ls_structure_factor_coef Fsqd
_refine_ls_weighting_details 'calc w = 1/[\s^2^(Fo^2^)+(0.0488P)^2^+2.6837P] where P=(Fo^2^+2Fc^2^)/3'
_refine_ls_weighting_scheme calc
_refine_ls_wR_factor_gt 0.1147
_refine_ls_wR_factor_ref 0.1252
_reflns_number_gt 4241
_reflns_number_total 5658
_reflns_threshold_expression I>2\s(I)
_cod_data_source_file ww6167.cif
_cod_data_source_block I
_cod_database_code 2203524
_cod_database_fobs_code 2203524

loop_
_symmetry_equiv_pos_as_xyz
'x, y, z'
'-x+1/2, -y, z+1/2'
'x+1/2, -y+1/2, -z+1/2'
'-x, y+1/2, -z'
'-x, -y, -z'
'x-1/2, y, -z-1/2'
'-x-1/2, y-1/2, z-1/2'
'x, -y-1/2, z'

loop_
_atom_site_label
_atom_site_fract_x
_atom_site_fract_y
_atom_site_fract_z
_atom_site_U_iso_or_equiv
_atom_site_adp_type
_atom_site_calc_flag
_atom_site_refinement_flags
_atom_site_occupancy
_atom_site_type_symbol
Cl1 0.41785(3) 0.2500 0.10878(7) 0.02297(14) Uani d S 1 Cl
Cl2 0.63584(3) 0.2500 0.40721(8) 0.02392(14) Uani d S 1 Cl
N1 0.46718(10) 0.2500 0.4618(2) 0.0157(4) Uani d SD 1 N
N2 0.53167(7) 0.16561(5) 0.25306(17) 0.0168(3) Uani d D 1 N
N3 0.57991(11) 0.2500 0.0238(2) 0.0170(4) Uani d SD 1 N
C1 0.46030(9) 0.22358(6) 0.7227(2) 0.0193(3) Uani d . 1 C
H1 0.4586 0.2020 0.8159 0.023 Uiso calc R 1 H
C2 0.46328(8) 0.20676(6) 0.5573(2) 0.0162(3) Uani d . 1 C
C3 0.45824(8) 0.15558(6) 0.4998(2) 0.0167(3) Uani d . 1 C
C4 0.42269(9) 0.11726(6) 0.6050(2) 0.0193(3) Uani d . 1 C
C5 0.36167(9) 0.13116(7) 0.6900(2) 0.0252(4) Uani d . 1 C
H5 0.3448 0.1656 0.6840 0.030 Uiso calc R 1 H
C6 0.32557(11) 0.09510(8) 0.7830(3) 0.0337(5) Uani d . 1 C
H6 0.2841 0.1049 0.8399 0.040 Uiso calc R 1 H
C7 0.34995(11) 0.04468(8) 0.7930(3) 0.0339(5) Uani d . 1 C
H7 0.3246 0.0198 0.8546 0.041 Uiso calc R 1 H
C8 0.41150(11) 0.03062(7) 0.7127(2) 0.0296(4) Uani d . 1 C
H8 0.4288 -0.0037 0.7218 0.036 Uiso calc R 1 H
C9 0.44786(10) 0.06645(7) 0.6193(2) 0.0238(4) Uani d . 1 C
H9 0.4899 0.0566 0.5648 0.029 Uiso calc R 1 H
C10 0.48219(9) 0.14028(6) 0.3445(2) 0.0178(3) Uani d . 1 C
C11 0.45890(9) 0.09688(6) 0.2511(2) 0.0220(4) Uani d . 1 C
H11 0.4246 0.0722 0.2835 0.026 Uiso calc R 1 H
C12 0.49472(9) 0.09719(7) 0.1073(2) 0.0230(4) Uani d . 1 C
H12 0.4895 0.0729 0.0217 0.028 Uiso calc R 1 H
C13 0.54148(9) 0.14052(6) 0.1077(2) 0.0184(3) Uani d . 1 C
C14 0.58867(9) 0.15569(6) -0.0160(2) 0.0183(3) Uani d . 1 C
C15 0.61118(9) 0.11709(7) -0.1389(2) 0.0207(3) Uani d . 1 C
C16 0.62892(10) 0.06665(7) -0.0914(2) 0.0263(4) Uani d . 1 C
H16 0.6261 0.0571 0.0199 0.032 Uiso calc R 1 H
C17 0.65046(11) 0.03062(8) -0.2059(3) 0.0325(4) Uani d . 1 C
H17 0.6624 -0.0034 -0.1726 0.039 Uiso calc R 1 H
C18 0.65469(11) 0.04408(8) -0.3691(3) 0.0328(5) Uani d . 1 C
H18 0.6694 0.0194 -0.4473 0.039 Uiso calc R 1 H
C19 0.63735(10) 0.09381(8) -0.4173(2) 0.0302(4) Uani d . 1 C
H19 0.6401 0.1030 -0.5289 0.036 Uiso calc R 1 H
C20 0.61604(9) 0.13026(7) -0.3035(2) 0.0234(4) Uani d . 1 C
H20 0.6047 0.1643 -0.3376 0.028 Uiso calc R 1 H
C21 0.61354(9) 0.20671(6) -0.0331(2) 0.0178(3) Uani d . 1 C
C22 0.67436(9) 0.22376(7) -0.1209(2) 0.0220(4) Uani d . 1 C
H22 0.7087 0.2022 -0.1705 0.026 Uiso calc R 1 H
H1N 0.4583(17) 0.2500 0.3566(14) 0.031(9) Uiso d SD 1 H
H2N 0.5610(10) 0.1891(7) 0.290(3) 0.035(6) Uiso d D 1 H
H3N 0.5365(7) 0.2500 0.060(3) 0.023(8) Uiso d SD 1 H
C23 0.78052(14) 0.32828(10) 0.2292(4) 0.0568(8) Uani d . 1 C
H233 0.8213 0.3233 0.3007 0.080(11) Uiso calc R 1 H
H232 0.7922 0.3164 0.1194 0.15(2) Uiso calc R 1 H
H231 0.7404 0.3085 0.2709 0.081(10) Uiso calc R 1 H
C24 0.76226(12) 0.38258(9) 0.2242(3) 0.0405(5) Uani d . 1 C
N4 0.74778(15) 0.42473(10) 0.2175(4) 0.0720(8) Uani d . 1 N
O1W 0.78476(13) 0.2500 0.6270(3) 0.0646(9) Uani d SD 1 O
H1W 0.7444(11) 0.2500 0.568(4) 0.078 Uiso d SD 1 H
H2W 0.8215(12) 0.2500 0.557(4) 0.078 Uiso d SD 1 H

loop_
_atom_site_aniso_label
_atom_site_aniso_U_11
_atom_site_aniso_U_22
_atom_site_aniso_U_33
_atom_site_aniso_U_12
_atom_site_aniso_U_13
_atom_site_aniso_U_23
Cl1 0.0184(3) 0.0357(3) 0.0148(3) 0.000 -0.0009(2) 0.000
Cl2 0.0214(3) 0.0237(3) 0.0266(3) 0.000 -0.0033(2) 0.000
N1 0.0198(9) 0.0151(9) 0.0123(9) 0.000 0.0003(7) 0.000
N2 0.0198(7) 0.0145(6) 0.0162(7) -0.0009(5) 0.0014(5) -0.0011(5)
N3 0.0182(9) 0.0168(9) 0.0159(10) 0.000 0.0041(8) 0.000
C1 0.0236(8) 0.0188(8) 0.0156(8) -0.0003(6) 0.0001(6) 0.0011(6)
C2 0.0162(7) 0.0176(8) 0.0146(7) 0.0001(6) 0.0015(6) 0.0010(6)
C3 0.0171(7) 0.0161(7) 0.0168(8) -0.0008(6) 0.0002(6) 0.0016(6)
C4 0.0232(8) 0.0163(8) 0.0184(8) -0.0028(6) 0.0007(7) 0.0016(6)
C5 0.0244(8) 0.0230(9) 0.0281(10) -0.0013(7) 0.0063(7) 0.0024(7)
C6 0.0290(10) 0.0336(11) 0.0385(12) -0.0043(8) 0.0124(9) 0.0060(9)
C7 0.0387(11) 0.0281(10) 0.0348(11) -0.0103(8) 0.0056(9) 0.0097(8)
C8 0.0403(11) 0.0181(9) 0.0306(10) -0.0029(8) 0.0002(9) 0.0050(7)
C9 0.0277(9) 0.0202(8) 0.0235(9) -0.0001(7) 0.0020(7) 0.0015(7)
C10 0.0193(8) 0.0155(7) 0.0187(8) 0.0001(6) 0.0009(6) 0.0007(6)
C11 0.0263(9) 0.0162(8) 0.0233(9) -0.0042(6) 0.0018(7) -0.0029(7)
C12 0.0280(9) 0.0191(8) 0.0219(9) -0.0017(7) 0.0013(7) -0.0047(7)
C13 0.0211(8) 0.0157(7) 0.0185(8) 0.0023(6) -0.0005(6) -0.0013(6)
C14 0.0201(8) 0.0182(8) 0.0165(8) 0.0019(6) 0.0012(6) -0.0005(6)
C15 0.0202(8) 0.0198(8) 0.0219(9) 0.0007(6) 0.0023(7) -0.0035(7)
C16 0.0308(9) 0.0217(9) 0.0264(9) 0.0015(7) 0.0043(8) -0.0024(7)
C17 0.0345(10) 0.0205(9) 0.0425(12) 0.0029(8) 0.0034(9) -0.0077(8)
C18 0.0273(9) 0.0362(11) 0.0350(11) 0.0008(8) 0.0028(8) -0.0191(9)
C19 0.0259(9) 0.0446(12) 0.0202(9) 0.0009(8) 0.0001(7) -0.0092(8)
C20 0.0202(8) 0.0278(9) 0.0223(9) 0.0019(7) 0.0010(7) -0.0030(7)
C21 0.0188(7) 0.0196(8) 0.0150(8) 0.0022(6) -0.0002(6) -0.0005(6)
C22 0.0194(8) 0.0241(9) 0.0226(9) 0.0012(7) 0.0043(7) 0.0000(7)
C23 0.0390(13) 0.0433(14) 0.088(2) 0.0016(11) 0.0011(14) 0.0269(15)
C24 0.0347(11) 0.0407(13) 0.0462(14) -0.0051(9) -0.0074(10) 0.0056(11)
N4 0.0767(18) 0.0405(13) 0.099(2) 0.0000(12) -0.0206(17) -0.0050(14)
O1W 0.0283(12) 0.133(3) 0.0327(13) 0.000 0.0089(10) 0.000

loop_
_atom_type_symbol
_atom_type_description
_atom_type_scat_dispersion_real
_atom_type_scat_dispersion_imag
_atom_type_scat_source
C C 0.0033 0.0016 'International Tables Vol C Tables 4.2.6.8 and 6.1.1.4'
H H 0.0000 0.0000 'International Tables Vol C Tables 4.2.6.8 and 6.1.1.4'
N N 0.0061 0.0033 'International Tables Vol C Tables 4.2.6.8 and 6.1.1.4'
O O 0.0106 0.0060 'International Tables Vol C Tables 4.2.6.8 and 6.1.1.4'
Cl Cl 0.1484 0.1585 'International Tables Vol C Tables 4.2.6.8 and 6.1.1.4'

loop_
_geom_angle_atom_site_label_1
_geom_angle_atom_site_label_2
_geom_angle_atom_site_label_3
_geom_angle_site_symmetry_1
_geom_angle_site_symmetry_3
_geom_angle
C2 N1 C2 8_565 . 109.70(19)
C2 N1 H1N 8_565 . 123.5(4)
C2 N1 H1N . . 123.5(4)
C10 N2 C13 . . 110.10(13)
C10 N2 H2N . . 125.2(16)
C13 N2 H2N . . 122.8(16)
C21 N3 C21 . 8_565 109.58(19)
C21 N3 H3N . . 123.6(4)
C21 N3 H3N 8_565 . 123.6(4)
C1 C1 C2 8_565 . 107.75(9)
C1 C1 H1 8_565 . 126.1
C2 C1 H1 . . 126.1
N1 C2 C3 . . 125.43(15)
N1 C2 C1 . . 107.36(14)
C3 C2 C1 . . 127.07(15)
C2 C3 C10 . . 123.04(15)
C2 C3 C4 . . 117.72(14)
C10 C3 C4 . . 119.16(15)
C5 C4 C9 . . 118.70(16)
C5 C4 C3 . . 119.78(15)
C9 C4 C3 . . 121.51(15)
C6 C5 C4 . . 120.69(17)
C6 C5 H5 . . 119.7
C4 C5 H5 . . 119.7
C5 C6 C7 . . 120.11(19)
C5 C6 H6 . . 119.9
C7 C6 H6 . . 119.9
C6 C7 C8 . . 119.88(18)
C6 C7 H7 . . 120.1
C8 C7 H7 . . 120.1
C9 C8 C7 . . 120.33(18)
C9 C8 H8 . . 119.8
C7 C8 H8 . . 119.8
C8 C9 C4 . . 120.26(17)
C8 C9 H9 . . 119.9
C4 C9 H9 . . 119.9
N2 C10 C3 . . 125.60(15)
N2 C10 C11 . . 107.06(14)
C3 C10 C11 . . 127.33(15)
C12 C11 C10 . . 107.87(15)
C12 C11 H11 . . 126.1
C10 C11 H11 . . 126.1
C11 C12 C13 . . 108.13(15)
C11 C12 H12 . . 125.9
C13 C12 H12 . . 125.9
N2 C13 C14 . . 125.57(15)
N2 C13 C12 . . 106.82(14)
C14 C13 C12 . . 127.61(16)
C21 C14 C13 . . 123.04(15)
C21 C14 C15 . . 117.86(15)
C13 C14 C15 . . 119.05(15)
C20 C15 C16 . . 118.67(16)
C20 C15 C14 . . 120.88(16)
C16 C15 C14 . . 120.45(16)
C17 C16 C15 . . 120.53(18)
C17 C16 H16 . . 119.7
C15 C16 H16 . . 119.7
C16 C17 C18 . . 120.26(19)
C16 C17 H17 . . 119.9
C18 C17 H17 . . 119.9
C19 C18 C17 . . 119.70(18)
C19 C18 H18 . . 120.1
C17 C18 H18 . . 120.1
C18 C19 C20 . . 120.49(19)
C18 C19 H19 . . 119.8
C20 C19 H19 . . 119.8
C19 C20 C15 . . 120.35(18)
C19 C20 H20 . . 119.8
C15 C20 H20 . . 119.8
N3 C21 C14 . . 125.19(15)
N3 C21 C22 . . 107.14(15)
C14 C21 C22 . . 127.53(15)
C22 C22 C21 8_565 . 107.97(10)
C22 C22 H22 8_565 . 126.0
C21 C22 H22 . . 126.0
C24 C23 H233 . . 109.5
C24 C23 H232 . . 109.5
H233 C23 H232 . . 109.5
C24 C23 H231 . . 109.5
H233 C23 H231 . . 109.5
H232 C23 H231 . . 109.5
N4 C24 C23 . . 178.8(3)
H1W O1W H2W . . 107.7(15)

loop_
_geom_bond_atom_site_label_1
_geom_bond_atom_site_label_2
_geom_bond_site_symmetry_2
_geom_bond_distance
N1 C2 8_565 1.3707(19)
N1 C2 . 1.3707(19)
N1 H1N . 0.880(10)
N2 C10 . 1.370(2)
N2 C13 . 1.374(2)
N2 H2N . 0.880(10)
N3 C21 . 1.373(2)
N3 C21 8_565 1.373(2)
N3 H3N . 0.880(10)
C1 C1 8_565 1.369(3)
C1 C2 . 1.430(2)
C1 H1 . 0.950
C2 C3 . 1.412(2)
C3 C10 . 1.413(2)
C3 C4 . 1.480(2)
C4 C5 . 1.400(2)
C4 C9 . 1.406(2)
C5 C6 . 1.389(3)
C5 H5 . 0.950
C6 C7 . 1.389(3)
C6 H6 . 0.950
C7 C8 . 1.391(3)
C7 H7 . 0.950
C8 C9 . 1.389(3)
C8 H8 . 0.950
C9 H9 . 0.950
C10 C11 . 1.432(2)
C11 C12 . 1.365(3)
C11 H11 . 0.950
C12 C13 . 1.431(2)
C12 H12 . 0.950
C13 C14 . 1.411(2)
C14 C21 . 1.411(2)
C14 C15 . 1.485(2)
C15 C20 . 1.400(3)
C15 C16 . 1.405(3)
C16 C17 . 1.388(3)
C16 H16 . 0.950
C17 C18 . 1.389(3)
C17 H17 . 0.950
C18 C19 . 1.388(3)
C18 H18 . 0.950
C19 C20 . 1.390(3)
C19 H19 . 0.950
C20 H20 . 0.950
C21 C22 . 1.431(2)
C22 C22 8_565 1.361(4)
C22 H22 . 0.950
C23 C24 . 1.450(4)
C23 H233 . 0.980
C23 H232 . 0.980
C23 H231 . 0.980
C24 N4 . 1.128(3)
O1W H1W . 0.910(10)
O1W H2W . 0.910(10)

loop_
_geom_hbond_atom_site_label_D
_geom_hbond_atom_site_label_H
_geom_hbond_atom_site_label_A
_geom_hbond_site_symmetry_A
_geom_hbond_distance_DH
_geom_hbond_distance_HA
_geom_hbond_distance_DA
_geom_hbond_angle_DHA
_geom_hbond_publ_flag
N1 H1N Cl1 . 0.880(10) 2.180(10) 3.052(2) 170(3) yes
N2 H2N Cl2 . 0.880(10) 2.330(10) 3.2095(15) 176(2) yes
N3 H3N Cl1 . 0.880(10) 2.290(10) 3.154(2) 170(3) yes
O1W H1W Cl2 . 0.910(10) 2.450(10) 3.355(3) 180(3) yes
O1W H2W Cl1 6_656 0.910(10) 2.280(10) 3.185(2) 177(3) yes

loop_
_geom_torsion_atom_site_label_1
_geom_torsion_atom_site_label_2
_geom_torsion_atom_site_label_3
_geom_torsion_atom_site_label_4
_geom_torsion_site_symmetry_1
_geom_torsion_site_symmetry_4
_geom_torsion
C2 N1 C2 C3 8_565 . 173.03(10)
C2 N1 C2 C1 8_565 . -3.0(2)
C1 C1 C2 N1 8_565 . 1.81(15)
C1 C1 C2 C3 8_565 . -174.13(14)
N1 C2 C3 C10 . . 24.3(3)
C1 C2 C3 C10 . . -160.41(17)
N1 C2 C3 C4 . . -152.33(17)
C1 C2 C3 C4 . . 22.9(2)
C2 C3 C4 C5 . . 40.5(2)
C10 C3 C4 C5 . . -136.31(18)
C2 C3 C4 C9 . . -140.96(17)
C10 C3 C4 C9 . . 42.2(2)
C9 C4 C5 C6 . . -1.8(3)
C3 C4 C5 C6 . . 176.81(18)
C4 C5 C6 C7 . . 0.2(3)
C5 C6 C7 C8 . . 1.5(3)
C6 C7 C8 C9 . . -1.5(3)
C7 C8 C9 C4 . . -0.1(3)
C5 C4 C9 C8 . . 1.7(3)
C3 C4 C9 C8 . . -176.87(17)
C13 N2 C10 C3 . . -179.08(16)
C13 N2 C10 C11 . . -0.46(18)
C2 C3 C10 N2 . . 22.5(3)
C4 C3 C10 N2 . . -160.90(16)
C2 C3 C10 C11 . . -155.87(17)
C4 C3 C10 C11 . . 20.8(3)
N2 C10 C11 C12 . . 0.1(2)
C3 C10 C11 C12 . . 178.64(17)
C10 C11 C12 C13 . . 0.4(2)
C10 N2 C13 C14 . . -179.76(16)
C10 N2 C13 C12 . . 0.68(18)
C11 C12 C13 N2 . . -0.6(2)
C11 C12 C13 C14 . . 179.81(17)
N2 C13 C14 C21 . . -22.8(3)
C12 C13 C14 C21 . . 156.65(17)
N2 C13 C14 C15 . . 159.91(16)
C12 C13 C14 C15 . . -20.6(3)
C21 C14 C15 C20 . . -39.3(2)
C13 C14 C15 C20 . . 138.07(17)
C21 C14 C15 C16 . . 139.86(17)
C13 C14 C15 C16 . . -42.7(2)
C20 C15 C16 C17 . . -0.3(3)
C14 C15 C16 C17 . . -179.53(17)
C15 C16 C17 C18 . . 0.0(3)
C16 C17 C18 C19 . . 0.1(3)
C17 C18 C19 C20 . . 0.2(3)
C18 C19 C20 C15 . . -0.6(3)
C16 C15 C20 C19 . . 0.6(3)
C14 C15 C20 C19 . . 179.85(16)
C21 N3 C21 C14 8_565 . -171.72(11)
C21 N3 C21 C22 8_565 . 4.2(2)
C13 C14 C21 N3 . . -23.7(3)
C15 C14 C21 N3 . . 153.60(18)
C13 C14 C21 C22 . . 161.18(17)
C15 C14 C21 C22 . . -21.5(3)
N3 C21 C22 C22 . 8_565 -2.57(15)
C14 C21 C22 C22 . 8_565 173.27(15)
